data_4024858
loop_
_publ_author_name
'Uttam Kumar Das'
'Darshak R Trivedi'
'N. N. Adarsh'
'Parthasarathi Dastidar'

_publ_section_title
;
Supramolecular Synthons in Noncovalent Synthesis of a Class of Gelators
Derived from Simple Organic Salts: Instant Gelation of Organic Fluids at
Room Temperature via in Situ Synthesis of the Gelators
;
_journal_name_full 'Journal of Organic Chemistry'
_journal_page_first 7111
_journal_page_last 7121
_journal_paper_doi 10.1021/jo901463k
_journal_volume 74
_journal_year 2009
_chemical_formula_sum 'C14 H14 Cl N O2'
_chemical_formula_weight 263.71
_chemical_name_systematic
; 
 ? 
;
_space_group_IT_number 14
_symmetry_cell_setting monoclinic
_symmetry_space_group_name_Hall '-P 2ybc'
_symmetry_space_group_name_H-M 'P 1 21/c 1'
_atom_sites_solution_hydrogens geom
_atom_sites_solution_primary direct
_atom_sites_solution_secondary difmap
_audit_creation_method SHELXL-97
_cell_angle_alpha 90.00
_cell_angle_beta 94.713(3)
_cell_angle_gamma 90.00
_cell_formula_units_Z 4
_cell_length_a 14.479(2)
_cell_length_b 10.3508(15)
_cell_length_c 8.7720(13)
_cell_measurement_temperature 298(2)
_cell_volume 1310.2(3)
_computing_cell_refinement 'BRUKER AXS SMART 3'
_computing_data_collection 'BRUKER AXS SMART 3'
_computing_data_reduction 'BRUKER AXS SAINT'
_computing_molecular_graphics 'BRUKER SHELXTL'
_computing_publication_material 'MERCURY 2.2'
_computing_structure_refinement 'SHELXL-97 (Sheldrick, 1997)'
_computing_structure_solution 'SHELXS-97 (Sheldrick, 1990)'
_diffrn_ambient_temperature 298(2)
_diffrn_detector_area_resol_mean 3
_diffrn_measured_fraction_theta_full 0.997
_diffrn_measured_fraction_theta_max 0.997
_diffrn_measurement_device_type 'BRUKER CCD AREA DETECTOR'
_diffrn_measurement_method 'PHI-OMEGA SCAN'
_diffrn_radiation_monochromator graphite
_diffrn_radiation_source 'fine-focus sealed tube'
_diffrn_radiation_type MoK\a
_diffrn_radiation_wavelength 0.71073
_diffrn_reflns_av_R_equivalents 0.0231
_diffrn_reflns_av_sigmaI/netI 0.0239
_diffrn_reflns_limit_h_max 15
_diffrn_reflns_limit_h_min -15
_diffrn_reflns_limit_k_max 11
_diffrn_reflns_limit_k_min -10
_diffrn_reflns_limit_l_max 5
_diffrn_reflns_limit_l_min -9
_diffrn_reflns_number 4997
_diffrn_reflns_theta_full 22.50
_diffrn_reflns_theta_max 22.50
_diffrn_reflns_theta_min 1.41
_exptl_absorpt_coefficient_mu 0.285
_exptl_absorpt_correction_T_max 0.9348
_exptl_absorpt_correction_T_min 0.8546
_exptl_absorpt_correction_type multi-scan
_exptl_absorpt_process_details SADABS
_exptl_crystal_colour COLORLESS
_exptl_crystal_density_diffrn 1.337
_exptl_crystal_density_method 'not measured'
_exptl_crystal_description PLATE
_exptl_crystal_F_000 552
_exptl_crystal_size_max 0.57
_exptl_crystal_size_mid 0.32
_exptl_crystal_size_min 0.24
_refine_diff_density_max 0.279
_refine_diff_density_min -0.171
_refine_diff_density_rms 0.050
_refine_ls_extinction_method none
_refine_ls_goodness_of_fit_ref 1.171
_refine_ls_hydrogen_treatment mixed
_refine_ls_matrix_type full
_refine_ls_number_parameters 175
_refine_ls_number_reflns 1710
_refine_ls_number_restraints 0
_refine_ls_restrained_S_all 1.171
_refine_ls_R_factor_all 0.0473
_refine_ls_R_factor_gt 0.0399
_refine_ls_shift/su_max 0.000
_refine_ls_shift/su_mean 0.000
_refine_ls_structure_factor_coef Fsqd
_refine_ls_weighting_details 'calc w=1/[\s^2^(Fo^2^)+(0.0691P)^2^+0.4167P] where P=(Fo^2^+2Fc^2^)/3'
_refine_ls_weighting_scheme calc
_refine_ls_wR_factor_gt 0.1106
_refine_ls_wR_factor_ref 0.1343
_reflns_number_gt 1498
_reflns_number_total 1710
_reflns_threshold_expression >2sigma(I)
_cod_data_source_file jo901463k_si_002.cif
_cod_data_source_block dt1038m
_cod_depositor_comments
;
The following automatic conversions were performed:
'_symmetry_cell_setting' value 'MONOCLINIC' changed to 'monoclinic'
according to '/home/saulius/struct/CIF-dictionaries/cif_core.dic'
dictionary named 'cif_core.dic' version 2.4.1 from
2010-06-29.

'_exptl_absorpt_correction_type' value 'MULTI-SCAN' changed
to 'multi-scan' according to
'/home/saulius/struct/CIF-dictionaries/cif_core.dic' dictionary named
'cif_core.dic' version 2.4.1 from 2010-06-29.

Automatic conversion script
Id: cif_fix_enum 1527 2010-12-29 10:47:43Z saulius 
;
_cod_original_sg_symbol_H-M P2(1)/c
_cod_database_code 4024858

loop_
_symmetry_equiv_pos_as_xyz
'x, y, z'
'-x, y+1/2, -z+1/2'
'-x, -y, -z'
'x, -y-1/2, z-1/2'

loop_
_atom_site_label
_atom_site_type_symbol
_atom_site_fract_x
_atom_site_fract_y
_atom_site_fract_z
_atom_site_U_iso_or_equiv
_atom_site_adp_type
_atom_site_occupancy
_atom_site_symmetry_multiplicity
_atom_site_calc_flag
_atom_site_refinement_flags
_atom_site_disorder_assembly
_atom_site_disorder_group
N1 N 0.45758(17) 0.6880(2) 0.4994(3) 0.0471(6) Uani 1 1 d . . .
Cl1 Cl 0.04206(6) 0.55976(10) 0.31223(12) 0.0937(4) Uani 1 1 d . . .
O1 O 0.42132(13) 0.30326(19) 0.1835(2) 0.0669(6) Uani 1 1 d . . .
O2 O 0.40136(13) 0.46553(18) 0.3380(2) 0.0623(6) Uani 1 1 d . . .
C1 C 0.37201(17) 0.3870(2) 0.2379(3) 0.0435(6) Uani 1 1 d . . .
C2 C 0.27056(16) 0.3894(2) 0.1853(3) 0.0396(6) Uani 1 1 d . . .
C3 C 0.21036(18) 0.4655(2) 0.2603(3) 0.0484(7) Uani 1 1 d . . .
H3 H 0.2329 0.5176 0.3413 0.058 Uiso 1 1 calc R . .
C4 C 0.11696(18) 0.4643(3) 0.2154(3) 0.0536(7) Uani 1 1 d . . .
C5 C 0.0823(2) 0.3889(3) 0.0959(3) 0.0609(8) Uani 1 1 d . . .
H5 H 0.0191 0.3878 0.0672 0.073 Uiso 1 1 calc R . .
C6 C 0.1418(2) 0.3149(3) 0.0188(4) 0.0666(9) Uani 1 1 d . . .
H6 H 0.1190 0.2648 -0.0639 0.080 Uiso 1 1 calc R . .
C7 C 0.23548(19) 0.3146(2) 0.0639(3) 0.0539(7) Uani 1 1 d . . .
H7 H 0.2753 0.2635 0.0118 0.065 Uiso 1 1 calc R . .
C8 C 0.39592(19) 0.7859(2) 0.5621(3) 0.0527(7) Uani 1 1 d . . .
H8A H 0.4335 0.8494 0.6201 0.063 Uiso 1 1 calc R . .
H8B H 0.3566 0.7438 0.6316 0.063 Uiso 1 1 calc R . .
C9 C 0.33641(17) 0.8529(2) 0.4391(3) 0.0443(6) Uani 1 1 d . . .
C10 C 0.24501(19) 0.8157(3) 0.4060(3) 0.0565(7) Uani 1 1 d . . .
H10 H 0.2204 0.7492 0.4614 0.068 Uiso 1 1 calc R . .
C11 C 0.1900(2) 0.8769(3) 0.2912(4) 0.0676(8) Uani 1 1 d . . .
H11 H 0.1289 0.8509 0.2691 0.081 Uiso 1 1 calc R . .
C12 C 0.2255(2) 0.9752(3) 0.2105(4) 0.0663(8) Uani 1 1 d . . .
H12 H 0.1883 1.0168 0.1341 0.080 Uiso 1 1 calc R . .
C13 C 0.3160(2) 1.0128(3) 0.2419(3) 0.0598(8) Uani 1 1 d . . .
H13 H 0.3403 1.0794 0.1863 0.072 Uiso 1 1 calc R . .
C14 C 0.37087(19) 0.9518(2) 0.3558(3) 0.0503(7) Uani 1 1 d . . .
H14 H 0.4321 0.9779 0.3767 0.060 Uiso 1 1 calc R . .
H1N1 H 0.4920(19) 0.726(3) 0.432(3) 0.052(8) Uiso 1 1 d . . .
H3N1 H 0.423(2) 0.629(3) 0.447(3) 0.062(9) Uiso 1 1 d . . .
H2N1 H 0.495(2) 0.651(3) 0.574(4) 0.068(9) Uiso 1 1 d . . .

loop_
_atom_site_aniso_label
_atom_site_aniso_U_11
_atom_site_aniso_U_22
_atom_site_aniso_U_33
_atom_site_aniso_U_23
_atom_site_aniso_U_13
_atom_site_aniso_U_12
N1 0.0479(13) 0.0477(13) 0.0446(13) 0.0057(12) -0.0028(12) -0.0018(11)
Cl1 0.0542(5) 0.1260(9) 0.1028(8) -0.0221(6) 0.0185(5) 0.0151(5)
O1 0.0505(11) 0.0686(13) 0.0827(14) -0.0092(11) 0.0119(10) 0.0088(10)
O2 0.0557(12) 0.0578(12) 0.0704(13) -0.0083(10) -0.0127(10) -0.0026(9)
C1 0.0468(14) 0.0395(14) 0.0442(14) 0.0072(12) 0.0030(12) -0.0045(12)
C2 0.0442(14) 0.0369(12) 0.0375(13) 0.0074(11) 0.0023(11) -0.0008(11)
C3 0.0503(16) 0.0515(15) 0.0432(14) -0.0005(12) 0.0035(12) -0.0042(12)
C4 0.0461(16) 0.0594(16) 0.0556(17) 0.0107(14) 0.0062(13) 0.0018(13)
C5 0.0489(16) 0.0607(17) 0.0696(19) 0.0124(16) -0.0155(14) -0.0047(14)
C6 0.070(2) 0.0608(18) 0.0648(19) -0.0089(15) -0.0229(16) -0.0010(15)
C7 0.0601(17) 0.0476(15) 0.0526(16) -0.0029(13) -0.0046(13) 0.0043(13)
C8 0.0714(18) 0.0489(15) 0.0381(14) 0.0006(11) 0.0056(13) 0.0027(13)
C9 0.0544(16) 0.0405(14) 0.0394(13) -0.0043(11) 0.0119(12) 0.0049(11)
C10 0.0573(17) 0.0552(16) 0.0594(17) 0.0052(14) 0.0196(14) -0.0015(13)
C11 0.0455(16) 0.081(2) 0.076(2) -0.0029(18) 0.0076(15) 0.0064(15)
C12 0.066(2) 0.0680(19) 0.0645(19) 0.0069(16) 0.0027(16) 0.0227(16)
C13 0.074(2) 0.0465(15) 0.0598(17) 0.0118(14) 0.0131(15) 0.0090(14)
C14 0.0551(16) 0.0416(14) 0.0548(16) -0.0029(12) 0.0089(13) 0.0012(12)

loop_
_atom_type_symbol
_atom_type_description
_atom_type_scat_dispersion_real
_atom_type_scat_dispersion_imag
_atom_type_scat_source
C C 0.0033 0.0016 'International Tables Vol C Tables 4.2.6.8 and 6.1.1.4'
Cl Cl 0.1484 0.1585 'International Tables Vol C Tables 4.2.6.8 and 6.1.1.4'
N N 0.0061 0.0033 'International Tables Vol C Tables 4.2.6.8 and 6.1.1.4'
O O 0.0106 0.0060 'International Tables Vol C Tables 4.2.6.8 and 6.1.1.4'
H H 0.0000 0.0000 'International Tables Vol C Tables 4.2.6.8 and 6.1.1.4'

loop_
_geom_angle_atom_site_label_1
_geom_angle_atom_site_label_2
_geom_angle_atom_site_label_3
_geom_angle
_geom_angle_site_symmetry_1
_geom_angle_site_symmetry_3
_geom_angle_publ_flag
C8 N1 H1N1 109.3(17) . . ?
C8 N1 H3N1 108.8(18) . . ?
H1N1 N1 H3N1 106(2) . . ?
C8 N1 H2N1 111.2(19) . . ?
H1N1 N1 H2N1 110(3) . . ?
H3N1 N1 H2N1 111(3) . . ?
O1 C1 O2 123.5(2) . 1 ?
O1 C1 O2 123.5(2) . . ?
O1 C1 C2 118.1(2) . . ?
O2 C1 C2 118.3(2) 1 . ?
O2 C1 C2 118.3(2) . . ?
C7 C2 C3 118.7(2) . . ?
C7 C2 C1 121.1(2) . . ?
C3 C2 C1 120.1(2) . . ?
C4 C3 C2 120.1(2) . . ?
C4 C3 H3 119.9 . . ?
C2 C3 H3 119.9 . . ?
C5 C4 C3 120.9(3) . . ?
C5 C4 Cl1 119.6(2) . . ?
C3 C4 Cl1 119.5(2) . . ?
C4 C5 C6 119.4(3) . . ?
C4 C5 H5 120.3 . . ?
C6 C5 H5 120.3 . . ?
C5 C6 C7 120.1(3) . . ?
C5 C6 H6 120.0 . . ?
C7 C6 H6 120.0 . . ?
C2 C7 C6 120.7(3) . . ?
C2 C7 H7 119.6 . . ?
C6 C7 H7 119.6 . . ?
N1 C8 C9 112.2(2) . . ?
N1 C8 H8A 109.2 . . ?
C9 C8 H8A 109.2 . . ?
N1 C8 H8B 109.2 . . ?
C9 C8 H8B 109.2 . . ?
H8A C8 H8B 107.9 . . ?
C14 C9 C10 118.5(2) . . ?
C14 C9 C8 121.1(2) . . ?
C10 C9 C8 120.4(2) . . ?
C11 C10 C9 120.5(3) . . ?
C11 C10 H10 119.8 . . ?
C9 C10 H10 119.8 . . ?
C12 C11 C10 120.0(3) . . ?
C12 C11 H11 120.0 . . ?
C10 C11 H11 120.0 . . ?
C11 C12 C13 120.1(3) . . ?
C11 C12 H12 120.0 . . ?
C13 C12 H12 120.0 . . ?
C12 C13 C14 120.0(3) . . ?
C12 C13 H13 120.0 . . ?
C14 C13 H13 120.0 . . ?
C9 C14 C13 120.9(3) . . ?
C9 C14 H14 119.5 . . ?
C13 C14 H14 119.5 . . ?

loop_
_geom_bond_atom_site_label_1
_geom_bond_atom_site_label_2
_geom_bond_distance
_geom_bond_site_symmetry_2
_geom_bond_publ_flag
N1 C8 1.485(3) . ?
N1 H1N1 0.90(3) . ?
N1 H3N1 0.90(3) . ?
N1 H2N1 0.90(3) . ?
Cl1 C4 1.739(3) . ?
O1 C1 1.243(3) . ?
O2 C1 1.245(3) . ?
C1 O2 1.245(3) 1 ?
C1 C2 1.503(3) . ?
C2 C7 1.379(4) . ?
C2 C3 1.381(3) . ?
C3 C4 1.377(4) . ?
C3 H3 0.9300 . ?
C4 C5 1.369(4) . ?
C5 C6 1.371(4) . ?
C5 H5 0.9300 . ?
C6 C7 1.381(4) . ?
C6 H6 0.9300 . ?
C7 H7 0.9300 . ?
C8 C9 1.495(4) . ?
C8 H8A 0.9700 . ?
C8 H8B 0.9700 . ?
C9 C14 1.375(4) . ?
C9 C10 1.386(4) . ?
C10 C11 1.385(4) . ?
C10 H10 0.9300 . ?
C11 C12 1.364(4) . ?
C11 H11 0.9300 . ?
C12 C13 1.374(4) . ?
C12 H12 0.9300 . ?
C13 C14 1.377(4) . ?
C13 H13 0.9300 . ?
C14 H14 0.9300 . ?

loop_
_geom_hbond_atom_site_label_D
_geom_hbond_atom_site_label_H
_geom_hbond_atom_site_label_A
_geom_hbond_distance_DH
_geom_hbond_distance_HA
_geom_hbond_distance_DA
_geom_hbond_angle_DHA
_geom_hbond_site_symmetry_A
N1 H1N1 O1 0.90(3) 1.86(3) 2.745(3) 171(2) 2_655
N1 H3N1 O2 0.90(3) 1.96(3) 2.789(3) 154(3) 1
N1 H2N1 O2 0.90(3) 2.03(3) 2.873(3) 156(3) 3_666
N1 H2N1 O1 0.90(3) 2.41(3) 3.165(3) 142(2) 3_666
